data_4305517
loop_
_publ_author_name
'Chuan-De Wu'
'Liqing Ma'
'Wenbin Lin'

_publ_section_title
;
Hierarchically Ordered Homochiral Metal-Organic Frameworks Built from
Exceptionally Large Rectangles and Squares
;
_journal_name_full 'Inorganic Chemistry'
_journal_page_first 11446
_journal_page_last 11448
_journal_paper_doi 10.1021/ic800514f
_journal_volume 47
_journal_year 2008
_chemical_formula_sum 'C165 H134 Cl9 Cu3 N12 O20'
_chemical_formula_weight 3114.51
_chemical_name_systematic
; 
 ? 
;
_space_group_IT_number 5
_symmetry_cell_setting monoclinic
_symmetry_space_group_name_Hall 'C 2y'
_symmetry_space_group_name_H-M 'C 1 2 1'
_atom_sites_solution_hydrogens geom
_atom_sites_solution_primary direct
_atom_sites_solution_secondary difmap
_audit_creation_method SHELXL-97
_cell_angle_alpha 90.00
_cell_angle_beta 111.2480(10)
_cell_angle_gamma 90.00
_cell_formula_units_Z 4
_cell_length_a 45.8522(6)
_cell_length_b 18.7196(3)
_cell_length_c 34.03470(10)
_cell_measurement_temperature 173(2)
_cell_volume 27227.3(6)
_computing_structure_refinement 'SHELXL-97 (Sheldrick, 1997)'
_computing_structure_solution 'SHELXS-97 (Sheldrick, 1990)'
_diffrn_ambient_temperature 173(2)
_diffrn_measured_fraction_theta_full 0.992
_diffrn_measured_fraction_theta_max 0.992
_diffrn_radiation_monochromator graphite
_diffrn_radiation_source 'fine-focus sealed tube'
_diffrn_radiation_type MoK\a
_diffrn_radiation_wavelength 0.71073
_diffrn_reflns_av_R_equivalents 0.0823
_diffrn_reflns_av_sigmaI/netI 0.1783
_diffrn_reflns_limit_h_max 47
_diffrn_reflns_limit_h_min -47
_diffrn_reflns_limit_k_max 19
_diffrn_reflns_limit_k_min -18
_diffrn_reflns_limit_l_max 35
_diffrn_reflns_limit_l_min -33
_diffrn_reflns_number 58114
_diffrn_reflns_theta_full 21.50
_diffrn_reflns_theta_max 21.50
_diffrn_reflns_theta_min 1.43
_exptl_absorpt_coefficient_mu 0.360
_exptl_absorpt_correction_T_max 0.866
_exptl_absorpt_correction_T_min 0.802
_exptl_absorpt_correction_type multi-scan
_exptl_absorpt_process_details 'SADABS (Sheldrick, 1996)'
_exptl_crystal_colour Blue
_exptl_crystal_density_diffrn 0.760
_exptl_crystal_density_method 'not measured'
_exptl_crystal_description Block
_exptl_crystal_F_000 6432
_exptl_crystal_size_max 0.90
_exptl_crystal_size_mid 0.80
_exptl_crystal_size_min 0.40
_refine_diff_density_max 0.472
_refine_diff_density_min -0.389
_refine_diff_density_rms 0.058
_refine_ls_abs_structure_details 'Flack H D (1983), Acta Cryst. A39, 876-881'
_refine_ls_abs_structure_Flack 0.150(19)
_refine_ls_extinction_coef 0.00006(3)
_refine_ls_extinction_expression Fc^*^=kFc[1+0.001xFc^2^\l^3^/sin(2\q)]^-1/4^
_refine_ls_extinction_method SHELXL
_refine_ls_goodness_of_fit_ref 0.903
_refine_ls_hydrogen_treatment constr
_refine_ls_matrix_type full
_refine_ls_number_parameters 1440
_refine_ls_number_reflns 30460
_refine_ls_number_restraints 1759
_refine_ls_restrained_S_all 0.905
_refine_ls_R_factor_all 0.1659
_refine_ls_R_factor_gt 0.1013
_refine_ls_shift/su_max 0.003
_refine_ls_shift/su_mean 0.000
_refine_ls_structure_factor_coef Fsqd
_refine_ls_weighting_details 'calc w=1/[\s^2^(Fo^2^)+(0.1500P)^2^+0.0000P] where P=(Fo^2^+2Fc^2^)/3'
_refine_ls_weighting_scheme calc
_refine_ls_wR_factor_gt 0.2501
_refine_ls_wR_factor_ref 0.2768
_reflns_number_gt 13407
_reflns_number_total 30460
_reflns_threshold_expression >2sigma(I)
_cod_data_source_file ic800514f_si_001_1.cif
_cod_data_source_block d
_cod_depositor_comments
;
The following automatic conversions were performed:
'_symmetry_cell_setting' value 'Monoclinic' changed to 'monoclinic'
according to '/home/saulius/struct/CIF-dictionaries/cif_core.dic'
dictionary named 'cif_core.dic' version 2.4.1 from 2010-06-29.

Automatic conversion script
Id: cif_fix_enum 1527 2010-12-29 10:47:43Z saulius 
;
_cod_database_code 4305517

loop_
_symmetry_equiv_pos_as_xyz
'x, y, z'
'-x, y, -z'
'x+1/2, y+1/2, z'
'-x+1/2, y+1/2, -z'

loop_
_atom_site_label
_atom_site_type_symbol
_atom_site_fract_x
_atom_site_fract_y
_atom_site_fract_z
_atom_site_U_iso_or_equiv
_atom_site_adp_type
_atom_site_occupancy
_atom_site_symmetry_multiplicity
_atom_site_calc_flag
_atom_site_refinement_flags
_atom_site_disorder_assembly
_atom_site_disorder_group
Cu1 Cu 0.56904(3) 0.79647(11) -0.30876(4) 0.1191(7) Uani 1 1 d U . .
Cu2 Cu 0.83435(3) 1.00486(10) 1.20335(4) 0.1080(6) Uani 1 1 d U . .
Cu3 Cu 0.64893(6) 1.13074(17) 0.42809(5) 0.2168(15) Uani 1 1 d U . .
O1S O 0.5423(2) 0.8944(4) -0.3474(3) 0.114(3) Uiso 1 1 d DU . .
C1S C 0.5226(4) 0.8874(11) -0.3795(5) 0.200(8) Uiso 1 1 d DU . .
N1S N 0.5127(3) 0.9456(8) -0.4073(4) 0.168(5) Uiso 1 1 d DU . .
C2S C 0.4846(5) 0.9344(13) -0.4470(6) 0.258(11) Uiso 1 1 d DU . .
C3S C 0.5177(4) 1.0178(10) -0.3907(6) 0.188(7) Uiso 1 1 d DU . .
O2S O 0.84885(19) 0.8902(4) 1.2007(3) 0.108(2) Uiso 1 1 d DU . .
C4S C 0.8646(7) 0.8515(14) 1.2289(8) 0.161(11) Uiso 0.50 1 d PDU . .
N2S N 0.8670(9) 0.7777(15) 1.2264(11) 0.263(16) Uiso 0.50 1 d PDU . .
C5S C 0.8604(14) 0.760(3) 1.1794(12) 0.32(3) Uiso 0.50 1 d PDU . .
C6S C 0.8958(10) 0.739(2) 1.2507(13) 0.25(2) Uiso 0.50 1 d PDU . .
O3S O 0.6956(3) 1.1310(8) 0.4380(4) 0.203(5) Uiso 1 1 d DU . .
C7S C 0.7016(3) 1.0642(8) 0.4381(4) 0.130(5) Uiso 1 1 d DU . .
N3S N 0.7326(4) 1.0488(9) 0.4481(5) 0.186(5) Uiso 1 1 d DU . .
C8S C 0.7502(4) 0.9827(9) 0.4536(6) 0.184(7) Uiso 1 1 d DU . .
C9S C 0.7501(5) 1.1119(10) 0.4510(7) 0.220(9) Uiso 1 1 d DU . .
O4S O 0.6395(3) 1.0277(6) 0.4296(3) 0.156(4) Uiso 1 1 d DU . .
C10S C 0.6301(3) 0.9687(8) 0.4270(4) 0.116(4) Uiso 1 1 d DU . .
N4S N 0.6234(3) 0.9000(8) 0.4257(4) 0.158(5) Uiso 1 1 d DU . .
C11S C 0.6510(5) 0.8545(11) 0.4365(7) 0.215(8) Uiso 1 1 d DU . .
C12S C 0.5935(5) 0.8605(13) 0.4096(8) 0.256(11) Uiso 1 1 d DU . .
O5S O 0.6724(7) 1.2277(13) 0.4329(10) 0.234(11) Uiso 0.50 1 d PDU . .
C13S C 0.6557(4) 1.2749(9) 0.4226(5) 0.050(4) Uiso 0.50 1 d PDU . .
N5S N 0.6622(5) 1.3493(10) 0.4300(8) 0.155(9) Uiso 0.50 1 d PDU . .
C14S C 0.6955(6) 1.3631(15) 0.4534(9) 0.152(11) Uiso 0.50 1 d PDU . .
C15S C 0.6446(6) 1.4105(13) 0.4085(9) 0.142(10) Uiso 0.50 1 d PDU . .
Cl1S Cl 0.8186(2) 1.2091(5) 1.1779(3) 0.277(3) Uiso 1 1 d DU . .
O8S O 0.81900(18) 1.1382(4) 1.2082(2) 0.111(2) Uiso 1 1 d DU . .
O9S O 0.8514(3) 1.2389(8) 1.1840(5) 0.242(6) Uiso 1 1 d DU . .
O10S O 0.8008(5) 1.2598(10) 1.1921(6) 0.317(9) Uiso 1 1 d DU . .
O11S O 0.8067(6) 1.1852(13) 1.1308(6) 0.386(13) Uiso 1 1 d DU . .
O7S O 0.6027(5) 1.1257(12) 0.4171(7) 0.182(8) Uiso 0.50 1 d PDU . .
C19S C 0.5978(4) 1.1895(10) 0.4178(5) 0.047(4) Uiso 0.50 1 d PDU . .
C20S C 0.5632(5) 1.2141(15) 0.4041(10) 0.149(11) Uiso 0.50 1 d PDU . .
O10 O 0.5668(2) 0.7433(8) -0.3605(3) 0.201(6) Uani 1 1 d U . .
O12 O 0.85136(15) 1.0108(4) 1.26609(19) 0.0845(19) Uiso 1 1 d U . .
O17 O 0.6000(2) 0.6864(5) 0.7277(3) 0.136(3) Uiso 1 1 d . . .
Cl1 Cl 0.43422(19) 0.3246(4) -0.3086(3) 0.275(3) Uiso 1 1 d U . .
Cl2 Cl 0.20627(10) 0.4782(3) -0.46451(11) 0.193(2) Uani 1 1 d U . .
Cl3 Cl 0.49820(11) 1.1467(3) -0.10650(12) 0.1745(19) Uani 1 1 d U . .
Cl4 Cl 0.72229(10) 1.1484(3) 0.17162(13) 0.1678(18) Uani 1 1 d U . .
Cl5 Cl 0.59325(9) 1.0463(3) 0.69083(13) 0.178(2) Uani 1 1 d U . .
Cl6 Cl 0.74486(19) 1.3230(4) 0.9539(2) 0.269(3) Uiso 1 1 d U . .
Cl7 Cl 0.56168(13) 0.4500(3) 1.18614(17) 0.195(2) Uiso 1 1 d U . .
Cl8 Cl 0.67505(10) 0.9384(2) 1.35192(13) 0.1528(15) Uiso 1 1 d U . .
O1 O 0.32013(19) 0.6591(5) -0.3024(3) 0.121(3) Uani 1 1 d DU . .
O2 O 0.33105(17) 0.5034(5) -0.2259(2) 0.125(3) Uani 1 1 d DU . .
O3 O 0.63075(17) 0.8877(4) 0.05072(19) 0.091(2) Uani 1 1 d DU . .
O4 O 0.55409(14) 0.9500(4) 0.07075(17) 0.0761(19) Uani 1 1 d DU . .
O5 O 0.77669(19) 1.1278(6) 0.7946(2) 0.145(3) Uani 1 1 d DU . .
O6 O 0.75181(16) 0.9593(5) 0.8296(2) 0.102(2) Uani 1 1 d DU . .
O7 O 0.53566(13) 0.8791(3) 1.18824(19) 0.0677(17) Uani 1 1 d DU . .
O8 O 0.57655(14) 0.7813(4) 1.11870(18) 0.095(2) Uani 1 1 d DU . .
C1A C 0.56074(10) 0.7708(3) 1.19043(18) 0.057(2) Uani 1 1 d GU . .
C2A C 0.53410(13) 0.8082(2) 1.19066(19) 0.059(2) Uani 1 1 d GDU . .
C3A C 0.50744(11) 0.7702(3) 1.19026(19) 0.072(3) Uani 1 1 d GU . .
H3A H 0.4895 0.7954 1.1904 0.086 Uiso 1 1 calc R . .
C4A C 0.50742(10) 0.6949(3) 1.18964(19) 0.066(2) Uani 1 1 d GDU . .
C5A C 0.53406(13) 0.6576(2) 1.18942(19) 0.058(2) Uani 1 1 d GDU . .
C6A C 0.56073(10) 0.6955(3) 1.18982(18) 0.048(2) Uiso 1 1 d GDU . .
C7A C 0.58669(18) 0.6562(5) 1.1906(3) 0.080(3) Uani 1 1 d DU . .
H7A H 0.6048 0.6819 1.1916 0.095 Uiso 1 1 calc R . .
C8A C 0.5880(2) 0.5839(6) 1.1900(3) 0.090(3) Uani 1 1 d DU . .
H8A H 0.6059 0.5599 1.1889 0.108 Uiso 1 1 calc R . .
C9A C 0.5621(3) 0.5461(5) 1.1911(4) 0.101(4) Uani 1 1 d DU . .
C10A C 0.5343(2) 0.5832(5) 1.1880(3) 0.083(3) Uani 1 1 d DU . .
H10A H 0.5159 0.5572 1.1849 0.099 Uiso 1 1 calc R . .
C11A C 0.58877(10) 0.8150(3) 1.19076(16) 0.062(2) Uani 1 1 d GU . .
C12A C 0.59698(12) 0.8151(3) 1.15464(13) 0.069(3) Uani 1 1 d GDU . .
C13A C 0.62559(13) 0.8454(3) 1.15648(14) 0.072(3) Uani 1 1 d GU . .
H13A H 0.6311 0.8455 1.1321 0.087 Uiso 1 1 calc R . .
C14A C 0.64599(10) 0.8757(3) 1.19443(17) 0.056(2) Uani 1 1 d GDU . .
C15A C 0.63778(11) 0.8756(3) 1.23054(14) 0.056(2) Uani 1 1 d GDU . .
C16A C 0.60917(11) 0.8452(3) 1.22871(14) 0.042(2) Uiso 1 1 d GDU . .
C17A C 0.60112(19) 0.8450(5) 1.2656(3) 0.089(3) Uani 1 1 d DU . .
H17A H 0.5817 0.8262 1.2647 0.106 Uiso 1 1 calc R . .
C18A C 0.6222(2) 0.8727(6) 1.3023(3) 0.098(4) Uani 1 1 d DU . .
H18A H 0.6166 0.8726 1.3267 0.118 Uiso 1 1 calc R . .
C19A C 0.6510(2) 0.9009(7) 1.3059(3) 0.102(4) Uani 1 1 d DU . .
C20A C 0.65868(18) 0.9027(5) 1.2695(3) 0.074(3) Uani 1 1 d DU . .
H20A H 0.6782 0.9224 1.2709 0.088 Uiso 1 1 calc R . .
C21A C 0.74034(14) 1.0822(4) 0.83931(16) 0.082(3) Uani 1 1 d GU . .
C22A C 0.75015(16) 1.0131(4) 0.8550(2) 0.090(3) Uani 1 1 d GDU . .
C23A C 0.76083(18) 1.0001(4) 0.8988(2) 0.116(4) Uani 1 1 d GU . .
H23A H 0.7674 0.9535 0.9094 0.140 Uiso 1 1 calc R . .
C24A C 0.76171(18) 1.0562(5) 0.92682(16) 0.131(4) Uani 1 1 d GDU . .
C25A C 0.75191(18) 1.1253(4) 0.9111(2) 0.113(3) Uani 1 1 d GDU . .
C26A C 0.74122(17) 1.1383(4) 0.8673(2) 0.097(3) Uani 1 1 d GDU . .
C27A C 0.7301(3) 1.2036(7) 0.8501(4) 0.137(4) Uani 1 1 d DU . .
H27A H 0.7218 1.2087 0.8203 0.164 Uiso 1 1 calc R . .
C28A C 0.7306(3) 1.2636(7) 0.8758(4) 0.141(5) Uani 1 1 d DU . .
H28A H 0.7223 1.3088 0.8645 0.170 Uiso 1 1 calc R . .
C29A C 0.7445(5) 1.2508(8) 0.9196(5) 0.184(6) Uani 1 1 d DU . .
C30A C 0.7517(4) 1.1833(8) 0.9374(3) 0.167(6) Uani 1 1 d DU . .
H30A H 0.7565 1.1763 0.9667 0.200 Uiso 1 1 calc R . .
C31A C 0.72748(16) 1.0879(5) 0.79196(15) 0.108(4) Uani 1 1 d GU . .
C32A C 0.74790(13) 1.1125(6) 0.7723(2) 0.131(5) Uani 1 1 d GDU . .
C33A C 0.73634(16) 1.1264(6) 0.7286(2) 0.126(5) Uani 1 1 d GU . .
H33A H 0.7501 1.1429 0.7154 0.151 Uiso 1 1 calc R . .
C34A C 0.70437(17) 1.1159(6) 0.70460(15) 0.130(5) Uani 1 1 d GDU . .
C35A C 0.68395(13) 1.0913(5) 0.72425(19) 0.116(4) Uani 1 1 d GDU . .
C36A C 0.69551(15) 1.0774(5) 0.7679(2) 0.109(4) Uani 1 1 d GDU . .
C37A C 0.6757(2) 1.0551(6) 0.7873(3) 0.106(4) Uani 1 1 d DU . .
H37A H 0.6835 1.0479 0.8169 0.127 Uiso 1 1 calc R . .
C38A C 0.6434(2) 1.0426(6) 0.7635(3) 0.100(3) Uani 1 1 d DU . .
H38A H 0.6297 1.0282 0.7773 0.120 Uiso 1 1 calc R . .
C39A C 0.6321(2) 1.0516(8) 0.7194(3) 0.127(4) Uani 1 1 d DU . .
C40A C 0.6521(2) 1.0785(7) 0.7009(3) 0.116(4) Uani 1 1 d DU . .
H40A H 0.6441 1.0886 0.6715 0.139 Uiso 1 1 calc R . .
C41A C 0.60340(14) 0.9987(4) 0.07558(15) 0.070(2) Uani 1 1 d GU . .
C42A C 0.58093(12) 0.9856(4) 0.09407(18) 0.068(2) Uani 1 1 d GDU . .
C43A C 0.58685(14) 1.0066(4) 0.13604(18) 0.083(3) Uani 1 1 d GU . .
H43A H 0.5717 0.9977 0.1485 0.100 Uiso 1 1 calc R . .
C44A C 0.61524(16) 1.0407(4) 0.15953(15) 0.097(3) Uani 1 1 d GDU . .
C45A C 0.63771(13) 1.0539(4) 0.14104(19) 0.091(3) Uani 1 1 d GDU . .
C46A C 0.63179(14) 1.0329(4) 0.09906(19) 0.090(3) Uani 1 1 d GDU . .
C47A C 0.6538(2) 1.0476(6) 0.0799(3) 0.120(4) Uani 1 1 d DU . .
H47A H 0.6494 1.0347 0.0513 0.145 Uiso 1 1 calc R . .
C48A C 0.6819(2) 1.0807(7) 0.1027(4) 0.126(4) Uani 1 1 d DU . .
H48A H 0.6969 1.0897 0.0900 0.152 Uiso 1 1 calc R . .
C49A C 0.6880(2) 1.1006(7) 0.1443(3) 0.113(4) Uani 1 1 d DU . .
C50A C 0.6653(2) 1.0896(7) 0.1630(3) 0.114(4) Uani 1 1 d DU . .
H50A H 0.6690 1.1068 0.1907 0.137 Uiso 1 1 calc R . .
C51A C 0.59487(14) 0.9805(3) 0.02982(13) 0.060(2) Uani 1 1 d GU . .
C52A C 0.61152(13) 0.9251(3) 0.01922(16) 0.064(3) Uani 1 1 d GDU . .
C53A C 0.60551(14) 0.9088(3) -0.02346(18) 0.074(3) Uani 1 1 d GU . .
H53A H 0.6167 0.8715 -0.0306 0.088 Uiso 1 1 calc R . .
C54A C 0.58285(15) 0.9480(4) -0.05555(13) 0.062(2) Uani 1 1 d GDU . .
C55A C 0.56620(15) 1.0034(4) -0.04495(16) 0.090(3) Uani 1 1 d GDU . .
C56A C 0.57221(15) 1.0197(3) -0.00227(18) 0.086(3) Uani 1 1 d GDU . .
C57A C 0.5546(2) 1.0731(5) 0.0070(3) 0.087(3) Uani 1 1 d DU . .
H57A H 0.5582 1.0837 0.0357 0.104 Uiso 1 1 calc R . .
C58A C 0.5323(3) 1.1108(6) -0.0240(3) 0.125(4) Uani 1 1 d DU . .
H58A H 0.5207 1.1470 -0.0166 0.150 Uiso 1 1 calc R . .
C59A C 0.5264(2) 1.0959(6) -0.0674(3) 0.090(3) Uani 1 1 d DU . .
C60A C 0.5441(2) 1.0419(5) -0.0774(3) 0.090(3) Uani 1 1 d DU . .
H60A H 0.5411 1.0319 -0.1060 0.107 Uiso 1 1 calc R . .
C61A C 0.43130(11) 0.5992(4) 1.1973(2) 0.097(4) Uani 1 1 d GDU . .
C62A C 0.43265(11) 0.5411(4) 1.2243(2) 0.119(4) Uani 1 1 d GU . .
H62A H 0.4523 0.5213 1.2410 0.142 Uiso 1 1 calc R . .
C63A C 0.40483(14) 0.5125(3) 1.2264(2) 0.098(4) Uani 1 1 d GU . .
H63A H 0.4057 0.4734 1.2446 0.118 Uiso 1 1 calc R . .
N1A N 0.37565(11) 0.5419(3) 1.20158(18) 0.073(2) Uani 1 1 d GU . .
C64A C 0.37430(11) 0.5999(4) 1.1746(2) 0.108(4) Uani 1 1 d GU . .
H64A H 0.3546 0.6198 1.1578 0.130 Uiso 1 1 calc R . .
C65A C 0.40213(14) 0.6286(4) 1.1724(2) 0.107(4) Uani 1 1 d GU . .
H65A H 0.4012 0.6677 1.1543 0.128 Uiso 1 1 calc R . .
C66A C 0.45543(19) 0.6378(6) 1.1912(3) 0.078(3) Uani 1 1 d DU . .
C67A C 0.4793(2) 0.6620(6) 1.1913(3) 0.079(3) Uani 1 1 d DU . .
C68A C 0.6763(2) 0.9015(6) 1.1967(3) 0.077(3) Uani 1 1 d DU . .
C69A C 0.7014(2) 0.9126(7) 1.1988(3) 0.101(4) Uani 1 1 d DU . .
C71A C 0.73255(13) 0.9323(5) 1.2012(3) 0.111(4) Uani 1 1 d GDU . .
C72A C 0.74824(16) 0.9897(4) 1.2270(2) 0.115(4) Uani 1 1 d GU . .
H72A H 0.7387 1.0145 1.2435 0.138 Uiso 1 1 calc R . .
C73A C 0.77815(15) 1.0104(4) 1.2283(2) 0.098(3) Uani 1 1 d GU . .
H73A H 0.7887 1.0491 1.2457 0.118 Uiso 1 1 calc R . .
N2A N 0.79235(12) 0.9736(4) 1.2038(2) 0.095(3) Uiso 1 1 d GU . .
C74A C 0.77666(16) 0.9161(4) 1.1780(3) 0.151(6) Uani 1 1 d GU . .
H74A H 0.7862 0.8913 1.1615 0.181 Uiso 1 1 calc R . .
C75A C 0.74675(16) 0.8955(4) 1.1767(3) 0.113(4) Uiso 1 1 d GU . .
H75A H 0.7362 0.8567 1.1593 0.135 Uiso 1 1 calc R . .
C87A C 0.3587(3) 0.4169(7) -0.2958(4) 0.139(4) Uani 1 1 d DU . .
H87A H 0.3397 0.3991 -0.2945 0.167 Uiso 1 1 calc R . .
C88A C 0.3814(3) 0.3713(7) -0.2989(5) 0.174(6) Uani 1 1 d DU . .
H88A H 0.3783 0.3211 -0.2987 0.209 Uiso 1 1 calc R . .
C81A C 0.33991(14) 0.5365(5) -0.2964(3) 0.106(3) Uani 1 1 d GU . .
C82A C 0.34279(16) 0.6107(4) -0.3011(2) 0.115(4) Uani 1 1 d GDU . .
C83A C 0.3704(2) 0.6388(4) -0.3041(3) 0.129(4) Uani 1 1 d GU . .
H83A H 0.3724 0.6888 -0.3073 0.154 Uiso 1 1 calc R . .
C84A C 0.39520(15) 0.5927(5) -0.3024(3) 0.154(5) Uani 1 1 d GDU . .
C85A C 0.39232(16) 0.5185(5) -0.2976(3) 0.169(5) Uani 1 1 d GDU . .
C86A C 0.36467(19) 0.4904(4) -0.2947(3) 0.133(4) Uani 1 1 d GDU . .
C89A C 0.4085(4) 0.3972(9) -0.3024(8) 0.222(7) Uani 1 1 d DU . .
C90A C 0.4161(3) 0.4712(9) -0.2974(7) 0.209(7) Uani 1 1 d DU . .
H90A H 0.4364 0.4879 -0.2941 0.250 Uiso 1 1 calc R . .
C91A C 0.25043(14) 0.4673(5) -0.3031(2) 0.108(4) Uani 1 1 d GDU . .
C92A C 0.27530(18) 0.4717(5) -0.26387(19) 0.108(4) Uani 1 1 d GU . .
H92A H 0.2720 0.4589 -0.2388 0.130 Uiso 1 1 calc R . .
C93A C 0.30505(15) 0.4951(6) -0.26186(18) 0.118(4) Uani 1 1 d GDU . .
C94A C 0.30992(14) 0.5140(6) -0.2991(2) 0.118(4) Uani 1 1 d GU . .
C95A C 0.28505(18) 0.5096(5) -0.33836(19) 0.123(4) Uani 1 1 d GDU . .
C96A C 0.25530(15) 0.4863(5) -0.34037(18) 0.108(4) Uani 1 1 d GDU . .
C97A C 0.2302(3) 0.4796(7) -0.3800(3) 0.144(5) Uani 1 1 d DU . .
H97A H 0.2108 0.4602 -0.3810 0.173 Uiso 1 1 calc R . .
C98A C 0.2337(3) 0.5009(8) -0.4170(3) 0.142(5) Uani 1 1 d DU . .
C99A C 0.2626(3) 0.5312(9) -0.4150(4) 0.162(6) Uani 1 1 d DU . .
H99A H 0.2648 0.5515 -0.4393 0.195 Uiso 1 1 calc R . .
C100 C 0.2879(2) 0.5308(7) -0.3764(3) 0.124(4) Uani 1 1 d DU . .
H100 H 0.3079 0.5454 -0.3759 0.149 Uiso 1 1 calc R . .
C61B C 0.7917(2) 1.0255(5) 1.05195(16) 0.122(4) Uani 1 1 d GDU . .
C62B C 0.7798(2) 1.0667(5) 1.0775(2) 0.156(6) Uani 1 1 d GU . .
H62B H 0.7635 1.1002 1.0649 0.188 Uiso 1 1 calc R . .
C63B C 0.79212(18) 1.0581(4) 1.1216(2) 0.130(4) Uani 1 1 d GU . .
H63B H 0.7841 1.0859 1.1388 0.156 Uiso 1 1 calc R . .
N1B N 0.81631(15) 1.0084(4) 1.14026(15) 0.063(2) Uiso 1 1 d GU . .
C64B C 0.82819(16) 0.9673(4) 1.1147(2) 0.115(4) Uani 1 1 d GU . .
H64B H 0.8445 0.9338 1.1273 0.139 Uiso 1 1 calc R . .
C65B C 0.8159(2) 0.9758(5) 1.0706(2) 0.115(4) Uani 1 1 d GU . .
H65B H 0.8239 0.9481 1.0534 0.138 Uiso 1 1 calc R . .
C66B C 0.7724(3) 1.0389(9) 0.9714(4) 0.147(5) Uani 1 1 d DU . .
C67B C 0.7786(4) 1.0202(10) 1.0069(3) 0.160(6) Uani 1 1 d DU . .
C71B C 0.6791(2) 1.1347(7) 0.57885(16) 0.160(6) Uani 1 1 d GDU . .
C72B C 0.6498(2) 1.1073(7) 0.5528(2) 0.157(6) Uani 1 1 d GU . .
H72B H 0.6359 1.0881 0.5650 0.189 Uiso 1 1 calc R . .
C73B C 0.6412(2) 1.1085(6) 0.5086(2) 0.165(6) Uani 1 1 d GU . .
H73B H 0.6215 1.0900 0.4911 0.198 Uiso 1 1 calc R . .
N2B N 0.6618(2) 1.1370(6) 0.49046(16) 0.182(6) Uani 1 1 d GU . .
C74B C 0.6911(2) 1.1644(7) 0.5165(2) 0.200(8) Uani 1 1 d GU . .
H74B H 0.7050 1.1836 0.5043 0.240 Uiso 1 1 calc R . .
C75B C 0.6997(2) 1.1632(7) 0.5607(2) 0.177(7) Uani 1 1 d GU . .
H75B H 0.7195 1.1817 0.5782 0.213 Uiso 1 1 calc R . .
C68B C 0.6960(3) 1.1205(8) 0.6607(3) 0.122(5) Uani 1 1 d DU . .
C69B C 0.6874(3) 1.1355(8) 0.6238(3) 0.121(4) Uani 1 1 d DU . .
C61C C 0.6313(2) 1.0893(5) 0.28057(15) 0.100(4) Uani 1 1 d GDU . .
C62C C 0.65991(18) 1.1196(6) 0.3069(2) 0.148(6) Uani 1 1 d GU . .
H62C H 0.6755 1.1313 0.2957 0.177 Uiso 1 1 calc R . .
C63C C 0.66530(19) 1.1324(6) 0.3498(2) 0.171(6) Uani 1 1 d GU . .
H63C H 0.6845 1.1528 0.3675 0.205 Uiso 1 1 calc R . .
N1C N 0.6421(2) 1.1150(6) 0.36635(16) 0.171(5) Uani 1 1 d GU . .
C64C C 0.61357(19) 1.0847(6) 0.3400(2) 0.154(6) Uani 1 1 d GU . .
H64C H 0.5980 1.0730 0.3512 0.185 Uiso 1 1 calc R . .
C65C C 0.60818(17) 1.0719(5) 0.2972(2) 0.126(5) Uani 1 1 d GU . .
H65C H 0.5889 1.0515 0.2794 0.151 Uiso 1 1 calc R . .
C66D C 0.4479(3) 0.6600(10) -0.2995(5) 0.153(5) Uani 1 1 d DU . .
C66C C 0.6222(3) 1.0606(8) 0.2027(3) 0.121(4) Uani 1 1 d DU . .
C67C C 0.6267(3) 1.0736(8) 0.2385(3) 0.126(4) Uani 1 1 d DU . .
C68C C 0.5764(3) 0.9156(7) -0.1329(3) 0.104(4) Uani 1 1 d DU . .
C69C C 0.5768(2) 0.9352(6) -0.0983(3) 0.084(3) Uani 1 1 d DU . .
C71C C 0.57440(15) 0.8917(5) -0.17455(17) 0.088(3) Uani 1 1 d GDU . .
C72C C 0.58126(16) 0.8194(4) -0.17898(16) 0.102(3) Uani 1 1 d GU . .
H72C H 0.5864 0.7880 -0.1555 0.122 Uiso 1 1 calc R . .
C73C C 0.58047(17) 0.7936(4) -0.2183(2) 0.107(3) Uani 1 1 d GU . .
H73C H 0.5851 0.7449 -0.2213 0.128 Uiso 1 1 calc R . .
N2C N 0.57282(14) 0.8401(5) -0.25314(15) 0.094(3) Uani 1 1 d GU . .
C74C C 0.56596(15) 0.9124(4) -0.24871(19) 0.102(3) Uani 1 1 d GU . .
H74C H 0.5608 0.9438 -0.2722 0.123 Uiso 1 1 calc R . .
C75C C 0.56675(17) 0.9382(4) -0.2094(2) 0.119(4) Uani 1 1 d GU . .
H75C H 0.5621 0.9869 -0.2064 0.143 Uiso 1 1 calc R . .
C67D C 0.4244(3) 0.6277(11) -0.3022(5) 0.176(6) Uani 1 1 d DU . .
C61D C 0.47579(14) 0.6862(6) -0.3044(2) 0.134(4) Uani 1 1 d GDU . .
C62D C 0.47955(14) 0.7610(5) -0.3021(2) 0.135(4) Uani 1 1 d GU . .
H62D H 0.4638 0.7905 -0.2987 0.162 Uiso 1 1 calc R . .
C63D C 0.50671(17) 0.7922(4) -0.3050(2) 0.123(4) Uani 1 1 d GU . .
H63D H 0.5092 0.8426 -0.3035 0.148 Uiso 1 1 calc R . .
N1D N 0.53012(12) 0.7484(4) -0.31014(19) 0.079(2) Uiso 1 1 d GU . .
C64D C 0.52636(15) 0.6736(4) -0.3124(2) 0.125(4) Uani 1 1 d GU . .
H64D H 0.5421 0.6442 -0.3159 0.150 Uiso 1 1 calc R . .
C65D C 0.49920(19) 0.6425(4) -0.3095(2) 0.143(5) Uani 1 1 d GU . .
H65D H 0.4967 0.5921 -0.3111 0.172 Uiso 1 1 calc R . .
C68D C 0.2211(3) 0.4427(8) -0.3020(3) 0.111(4) Uani 1 1 d DU . .
C69D C 0.1975(2) 0.4192(7) -0.3003(3) 0.099(4) Uani 1 1 d DU . .
C71D C 0.16760(13) 0.3946(5) -0.3020(2) 0.120(4) Uani 1 1 d GDU . .
C72D C 0.16461(12) 0.3635(5) -0.26596(17) 0.099(4) Uani 1 1 d GU . .
H72D H 0.1823 0.3601 -0.2405 0.118 Uiso 1 1 calc R . .
C73D C 0.13535(15) 0.3373(4) -0.26761(15) 0.093(3) Uani 1 1 d GU . .
H73D H 0.1333 0.3163 -0.2433 0.112 Uiso 1 1 calc R . .
N2D N 0.10907(12) 0.3424(4) -0.30534(17) 0.076(2) Uani 1 1 d GU . .
C74D C 0.11205(13) 0.3735(4) -0.34141(14) 0.110(4) Uani 1 1 d GU . .
H74D H 0.0943 0.3769 -0.3668 0.132 Uiso 1 1 calc R . .
C75D C 0.14131(16) 0.3997(4) -0.33975(17) 0.106(4) Uani 1 1 d GU . .
H75D H 0.1433 0.4207 -0.3641 0.127 Uiso 1 1 calc R . .
C18 C 0.3169(4) 0.7249(8) -0.3242(6) 0.163(6) Uiso 1 1 d DU . .
H18E H 0.3226 0.7174 -0.3493 0.196 Uiso 1 1 calc R . .
H18B H 0.3320 0.7596 -0.3056 0.196 Uiso 1 1 calc R . .
C19 C 0.2830(5) 0.7580(12) -0.3387(7) 0.238(10) Uiso 1 1 d DU . .
H19A H 0.2823 0.8020 -0.3547 0.357 Uiso 1 1 calc R . .
H19B H 0.2777 0.7689 -0.3139 0.357 Uiso 1 1 calc R . .
H19C H 0.2679 0.7237 -0.3567 0.357 Uiso 1 1 calc R . .
C20 C 0.3607(4) 0.4665(9) -0.1516(5) 0.166(6) Uiso 1 1 d DU . .
H20E H 0.3584 0.4390 -0.1284 0.250 Uiso 1 1 calc R . .
H20B H 0.3671 0.5154 -0.1421 0.250 Uiso 1 1 calc R . .
H20C H 0.3766 0.4440 -0.1606 0.250 Uiso 1 1 calc R . .
C21 C 0.3296(3) 0.4681(7) -0.1885(4) 0.123(4) Uiso 1 1 d DU . .
H21A H 0.3222 0.4185 -0.1959 0.147 Uiso 1 1 calc R . .
H21B H 0.3140 0.4931 -0.1795 0.147 Uiso 1 1 calc R . .
C56 C 0.6509(3) 0.8367(7) 0.0413(4) 0.114(4) Uiso 1 1 d DU . .
H56A H 0.6602 0.8590 0.0223 0.137 Uiso 1 1 calc R . .
H56B H 0.6383 0.7953 0.0265 0.137 Uiso 1 1 calc R . .
C57 C 0.6771(3) 0.8109(7) 0.0816(4) 0.132(5) Uiso 1 1 d DU . .
H57E H 0.6880 0.7705 0.0748 0.198 Uiso 1 1 calc R . .
H57B H 0.6681 0.7958 0.1023 0.198 Uiso 1 1 calc R . .
H57C H 0.6920 0.8499 0.0934 0.198 Uiso 1 1 calc R . .
C58 C 0.5032(2) 0.9047(6) 0.0570(3) 0.094(3) Uiso 1 1 d DU . .
H58E H 0.4863 0.9003 0.0681 0.141 Uiso 1 1 calc R . .
H58B H 0.5102 0.8570 0.0525 0.141 Uiso 1 1 calc R . .
H58C H 0.4956 0.9307 0.0302 0.141 Uiso 1 1 calc R . .
C59 C 0.5305(2) 0.9453(7) 0.0886(3) 0.102(4) Uiso 1 1 d DU . .
H59A H 0.5238 0.9936 0.0935 0.122 Uiso 1 1 calc R . .
H59B H 0.5386 0.9195 0.1158 0.122 Uiso 1 1 calc R . .
C94 C 0.7963(3) 1.1705(6) 0.7800(4) 0.104(4) Uiso 1 1 d DU . .
H94A H 0.7848 1.2140 0.7665 0.125 Uiso 1 1 calc R . .
H94B H 0.8016 1.1435 0.7585 0.125 Uiso 1 1 calc R . .
C95 C 0.8269(3) 1.1923(8) 0.8165(4) 0.143(5) Uiso 1 1 d DU . .
H95A H 0.8395 1.2225 0.8053 0.214 Uiso 1 1 calc R . .
H95B H 0.8388 1.1494 0.8292 0.214 Uiso 1 1 calc R . .
H95C H 0.8217 1.2189 0.8379 0.214 Uiso 1 1 calc R . .
C96 C 0.7575(5) 0.8277(9) 0.8135(6) 0.197(7) Uiso 1 1 d DU . .
H96A H 0.7617 0.7814 0.8279 0.296 Uiso 1 1 calc R . .
H96B H 0.7732 0.8369 0.8008 0.296 Uiso 1 1 calc R . .
H96C H 0.7366 0.8271 0.7914 0.296 Uiso 1 1 calc R . .
C97 C 0.7590(3) 0.8884(7) 0.8463(4) 0.118(4) Uiso 1 1 d DU . .
H97E H 0.7444 0.8759 0.8606 0.141 Uiso 1 1 calc R . .
H97B H 0.7804 0.8888 0.8680 0.141 Uiso 1 1 calc R . .
C132 C 0.5116(3) 0.9231(5) 1.1930(4) 0.095(4) Uiso 1 1 d DU . .
H13B H 0.5074 0.9071 1.2182 0.114 Uiso 1 1 calc R . .
H13F H 0.4921 0.9162 1.1681 0.114 Uiso 1 1 calc R . .
C133 C 0.5195(3) 1.0014(6) 1.1974(3) 0.099(3) Uiso 1 1 d DU . .
H13G H 0.5022 1.0281 1.2010 0.149 Uiso 1 1 calc R . .
H13H H 0.5228 1.0183 1.1721 0.149 Uiso 1 1 calc R . .
H13I H 0.5386 1.0089 1.2221 0.149 Uiso 1 1 calc R . .
C134 C 0.5592(4) 0.7565(10) 1.0417(5) 0.196(7) Uiso 1 1 d DU . .
H13K H 0.5667 0.7544 1.0182 0.294 Uiso 1 1 calc R . .
H13L H 0.5439 0.7952 1.0369 0.294 Uiso 1 1 calc R . .
H13M H 0.5492 0.7110 1.0437 0.294 Uiso 1 1 calc R . .
C135 C 0.5871(3) 0.7703(7) 1.0832(3) 0.102(4) Uiso 1 1 d DU . .
H13C H 0.6016 0.7291 1.0893 0.122 Uiso 1 1 calc R . .
H13J H 0.5987 0.8132 1.0799 0.122 Uiso 1 1 calc R . .

loop_
_atom_site_aniso_label
_atom_site_aniso_U_11
_atom_site_aniso_U_22
_atom_site_aniso_U_33
_atom_site_aniso_U_23
_atom_site_aniso_U_13
_atom_site_aniso_U_12
Cu1 0.0525(9) 0.254(2) 0.0609(9) -0.0373(10) 0.0327(7) -0.0408(10)
Cu2 0.0425(8) 0.2055(17) 0.0897(9) -0.0035(10) 0.0404(7) -0.0643(9)
Cu3 0.226(3) 0.368(4) 0.0439(9) -0.0179(14) 0.0340(12) -0.164(3)
O10 0.090(6) 0.424(18) 0.118(7) -0.125(9) 0.074(6) -0.122(9)
Cl2 0.154(4) 0.337(7) 0.080(2) -0.054(3) 0.034(2) -0.106(4)
Cl3 0.171(4) 0.217(5) 0.109(3) 0.015(3) 0.019(3) 0.094(4)
Cl4 0.117(3) 0.222(5) 0.134(3) -0.050(3) 0.010(2) -0.072(3)
Cl5 0.091(3) 0.296(6) 0.124(3) 0.020(3) 0.010(2) -0.033(3)
O1 0.104(6) 0.172(8) 0.112(6) 0.007(6) 0.069(5) 0.013(5)
O2 0.086(5) 0.188(8) 0.111(5) 0.013(6) 0.047(4) -0.019(6)
O3 0.106(6) 0.124(6) 0.055(4) -0.016(4) 0.045(4) 0.018(4)
O4 0.086(5) 0.115(5) 0.042(3) 0.020(3) 0.040(3) -0.024(4)
O5 0.098(6) 0.251(10) 0.082(5) 0.012(6) 0.029(4) -0.041(7)
O6 0.080(5) 0.159(7) 0.090(5) -0.010(5) 0.056(4) -0.006(5)
O7 0.043(4) 0.084(4) 0.081(4) 0.032(4) 0.029(3) 0.002(3)
O8 0.058(4) 0.174(7) 0.056(4) 0.037(4) 0.026(3) -0.033(4)
C1A 0.038(5) 0.076(5) 0.061(5) 0.025(5) 0.024(4) -0.015(4)
C2A 0.063(5) 0.071(6) 0.064(5) 0.025(5) 0.050(5) -0.004(5)
C3A 0.061(6) 0.096(6) 0.079(6) 0.036(6) 0.049(5) -0.005(5)
C4A 0.057(6) 0.088(6) 0.074(6) -0.013(6) 0.047(5) -0.035(5)
C5A 0.051(5) 0.062(5) 0.076(6) 0.011(5) 0.040(5) -0.036(4)
C7A 0.037(5) 0.078(6) 0.135(8) 0.026(7) 0.045(6) -0.023(5)
C8A 0.072(7) 0.105(7) 0.123(8) -0.002(8) 0.071(7) -0.002(6)
C9A 0.114(8) 0.042(6) 0.157(10) -0.014(7) 0.061(8) -0.031(5)
C10A 0.086(7) 0.065(6) 0.132(8) -0.004(7) 0.081(7) -0.044(5)
C11A 0.047(5) 0.072(7) 0.081(5) 0.017(5) 0.040(5) -0.028(4)
C12A 0.055(6) 0.095(8) 0.060(5) 0.040(5) 0.026(5) -0.027(5)
C13A 0.049(5) 0.109(8) 0.075(6) 0.020(5) 0.041(5) -0.010(5)
C14A 0.036(5) 0.071(6) 0.078(5) 0.030(5) 0.043(4) -0.005(4)
C15A 0.037(5) 0.068(6) 0.065(5) 0.013(5) 0.022(4) -0.010(4)
C17A 0.045(6) 0.178(10) 0.052(5) -0.011(6) 0.028(5) -0.037(6)
C18A 0.060(7) 0.180(11) 0.066(6) -0.027(7) 0.036(5) -0.008(7)
C19A 0.062(7) 0.152(10) 0.075(6) -0.038(7) 0.005(6) -0.042(7)
C20A 0.024(5) 0.107(8) 0.076(6) -0.002(6) 0.002(4) 0.004(5)
C21A 0.044(6) 0.158(7) 0.052(4) -0.004(5) 0.027(4) -0.027(6)
C22A 0.072(7) 0.147(8) 0.074(6) 0.013(5) 0.055(6) 0.005(7)
C23A 0.100(8) 0.181(9) 0.067(5) 0.011(6) 0.028(7) 0.018(9)
C24A 0.127(10) 0.202(10) 0.083(6) 0.003(6) 0.060(8) -0.014(9)
C25A 0.089(8) 0.185(9) 0.077(6) -0.013(6) 0.043(7) -0.006(8)
C26A 0.083(8) 0.146(8) 0.084(6) -0.010(5) 0.057(6) -0.014(7)
C27A 0.148(12) 0.165(10) 0.104(9) 0.011(7) 0.056(9) 0.007(10)
C28A 0.162(12) 0.164(10) 0.137(10) 0.006(8) 0.100(10) 0.003(10)
C29A 0.210(16) 0.204(11) 0.134(9) -0.038(10) 0.060(13) 0.007(14)
C30A 0.204(14) 0.235(13) 0.066(8) -0.022(7) 0.055(9) 0.043(14)
C31A 0.099(6) 0.160(10) 0.054(5) 0.024(6) 0.015(5) -0.029(8)
C32A 0.085(7) 0.238(13) 0.064(6) 0.039(8) 0.021(5) -0.020(9)
C33A 0.096(7) 0.218(13) 0.061(5) 0.029(8) 0.026(5) -0.021(9)
C34A 0.101(7) 0.197(12) 0.078(6) 0.030(8) 0.015(5) -0.061(9)
C35A 0.093(6) 0.185(11) 0.052(5) 0.027(7) 0.005(5) -0.028(8)
C36A 0.095(6) 0.143(10) 0.068(6) 0.076(7) 0.005(5) -0.039(7)
C37A 0.072(6) 0.181(11) 0.062(6) 0.035(7) 0.020(5) 0.009(7)
C38A 0.079(6) 0.117(9) 0.102(6) 0.026(7) 0.031(5) 0.012(7)
C39A 0.086(6) 0.182(12) 0.093(7) 0.049(9) 0.008(6) -0.013(8)
C40A 0.090(6) 0.180(12) 0.060(6) -0.001(7) 0.008(5) -0.037(8)
C41A 0.087(6) 0.077(7) 0.058(4) 0.001(5) 0.040(4) -0.021(5)
C42A 0.084(6) 0.063(7) 0.079(6) -0.013(5) 0.057(5) 0.010(5)
C43A 0.065(6) 0.137(9) 0.060(5) -0.024(6) 0.037(5) 0.001(6)
C44A 0.101(7) 0.129(9) 0.069(6) -0.010(6) 0.039(6) -0.016(7)
C45A 0.079(7) 0.130(9) 0.062(6) 0.007(6) 0.025(5) -0.014(6)
C46A 0.084(6) 0.113(9) 0.081(6) -0.038(6) 0.039(5) -0.011(6)
C47A 0.104(8) 0.179(12) 0.098(8) -0.056(8) 0.061(7) -0.074(8)
C48A 0.069(7) 0.173(12) 0.133(9) -0.075(9) 0.031(7) -0.021(7)
C49A 0.070(7) 0.154(11) 0.101(8) -0.025(8) 0.016(6) -0.038(7)
C50A 0.071(7) 0.169(12) 0.086(7) -0.017(7) 0.008(6) -0.008(7)
C51A 0.081(6) 0.067(6) 0.046(4) -0.005(4) 0.038(4) -0.026(4)
C52A 0.047(6) 0.110(8) 0.047(5) 0.005(5) 0.029(5) 0.002(5)
C53A 0.039(6) 0.113(8) 0.059(5) -0.029(5) 0.008(4) -0.005(5)
C54A 0.058(6) 0.063(6) 0.051(4) -0.013(5) 0.005(4) -0.011(4)
C55A 0.110(8) 0.114(9) 0.045(5) -0.009(5) 0.025(5) 0.034(6)
C56A 0.089(7) 0.116(9) 0.060(5) -0.003(5) 0.035(5) 0.010(5)
C57A 0.088(8) 0.116(9) 0.051(5) -0.034(5) 0.021(5) -0.002(5)
C58A 0.106(10) 0.173(12) 0.096(6) 0.011(8) 0.038(7) 0.035(8)
C59A 0.075(7) 0.099(9) 0.085(6) 0.019(6) 0.015(6) 0.006(5)
C60A 0.093(8) 0.090(8) 0.085(6) 0.021(6) 0.032(6) -0.001(5)
C61A 0.051(5) 0.176(11) 0.055(6) 0.025(6) 0.007(5) -0.046(6)
C62A 0.045(5) 0.173(11) 0.136(10) 0.056(7) 0.031(6) -0.040(6)
C63A 0.056(6) 0.116(9) 0.099(8) 0.017(6) 0.000(6) -0.067(6)
N1A 0.047(4) 0.118(7) 0.074(5) -0.003(4) 0.048(4) -0.043(4)
C64A 0.059(6) 0.181(11) 0.099(8) 0.065(7) 0.046(6) -0.025(6)
C65A 0.038(5) 0.196(11) 0.092(7) 0.067(7) 0.029(5) -0.039(6)
C66A 0.031(5) 0.137(9) 0.070(6) -0.003(6) 0.024(5) -0.029(5)
C67A 0.053(6) 0.116(8) 0.071(6) 0.007(6) 0.026(5) -0.030(5)
C68A 0.060(6) 0.096(8) 0.090(7) -0.005(6) 0.043(6) -0.030(6)
C69A 0.065(7) 0.164(11) 0.099(8) -0.014(7) 0.062(7) -0.044(7)
C71A 0.074(7) 0.176(11) 0.093(8) -0.025(7) 0.042(7) -0.049(7)
C72A 0.085(7) 0.191(12) 0.095(8) -0.024(7) 0.063(7) -0.050(7)
C73A 0.106(7) 0.124(9) 0.096(7) -0.013(6) 0.074(7) -0.049(7)
C74A 0.050(7) 0.210(13) 0.227(13) -0.106(10) 0.091(8) -0.065(7)
C87A 0.114(10) 0.180(9) 0.159(11) 0.020(11) 0.092(9) 0.036(8)
C88A 0.157(13) 0.189(11) 0.221(15) -0.016(12) 0.123(12) 0.033(9)
C81A 0.081(6) 0.157(7) 0.115(8) -0.056(8) 0.077(6) -0.020(6)
C82A 0.093(7) 0.168(8) 0.121(9) -0.049(9) 0.082(7) -0.031(6)
C83A 0.093(7) 0.231(10) 0.094(8) -0.035(9) 0.072(7) -0.050(7)
C84A 0.075(8) 0.267(11) 0.135(10) -0.001(12) 0.056(8) -0.031(7)
C85A 0.085(8) 0.253(10) 0.192(12) -0.033(13) 0.079(9) -0.019(8)
C86A 0.109(8) 0.188(8) 0.151(10) -0.031(10) 0.107(8) -0.001(7)
C89A 0.143(13) 0.274(13) 0.303(18) 0.02(2) 0.145(14) 0.053(13)
C90A 0.120(11) 0.292(13) 0.281(17) 0.012(18) 0.153(12) 0.010(10)
C91A 0.077(6) 0.164(11) 0.091(6) -0.002(8) 0.042(5) 0.013(7)
C92A 0.075(6) 0.173(12) 0.086(6) -0.001(8) 0.041(5) -0.013(7)
C93A 0.090(7) 0.176(11) 0.104(7) 0.003(9) 0.052(5) -0.026(9)
C94A 0.078(6) 0.194(11) 0.110(6) -0.027(8) 0.069(5) -0.023(7)
C95A 0.088(6) 0.200(12) 0.104(6) -0.050(8) 0.061(5) -0.017(8)
C96A 0.103(7) 0.148(10) 0.075(5) -0.042(7) 0.034(5) -0.045(8)
C97A 0.116(9) 0.217(14) 0.084(5) -0.011(9) 0.018(6) -0.054(10)
C98A 0.107(8) 0.244(14) 0.082(6) -0.087(9) 0.043(6) -0.085(10)
C99A 0.112(9) 0.279(17) 0.110(7) -0.054(10) 0.058(6) -0.058(10)
C100 0.070(7) 0.226(14) 0.097(6) -0.060(8) 0.056(5) -0.021(8)
C61B 0.147(11) 0.130(11) 0.078(6) -0.011(7) 0.027(7) -0.005(7)
C62B 0.161(13) 0.206(14) 0.085(7) -0.026(9) 0.025(9) 0.037(10)
C63B 0.145(11) 0.168(12) 0.098(6) 0.017(8) 0.069(7) 0.004(8)
C64B 0.101(9) 0.112(9) 0.096(6) -0.030(7) -0.008(7) -0.007(7)
C65B 0.085(9) 0.173(12) 0.083(6) -0.032(8) 0.026(6) -0.016(7)
C66B 0.134(11) 0.237(14) 0.081(6) 0.004(7) 0.051(9) 0.045(10)
C67B 0.151(11) 0.261(16) 0.075(6) 0.001(8) 0.048(8) 0.074(11)
C71B 0.171(12) 0.217(14) 0.072(6) 0.050(9) 0.020(7) -0.084(10)
C72B 0.163(11) 0.242(15) 0.073(6) -0.020(9) 0.049(7) -0.086(11)
C73B 0.188(12) 0.243(15) 0.068(6) -0.034(9) 0.053(7) -0.089(12)
N2B 0.230(12) 0.255(13) 0.050(5) -0.053(7) 0.039(6) -0.175(11)
C74B 0.217(14) 0.314(18) 0.045(5) 0.006(10) 0.018(7) -0.151(14)
C75B 0.193(13) 0.262(16) 0.054(5) 0.000(9) 0.016(7) -0.128(12)
C68B 0.095(8) 0.179(12) 0.082(5) 0.035(9) 0.019(6) -0.060(8)
C69B 0.125(10) 0.152(11) 0.084(5) 0.023(8) 0.037(7) -0.062(9)
C61C 0.121(9) 0.123(9) 0.047(5) -0.004(6) 0.019(5) -0.036(7)
C62C 0.165(11) 0.214(14) 0.041(5) 0.009(7) 0.010(6) -0.108(10)
C63C 0.189(12) 0.258(16) 0.052(6) -0.024(9) 0.029(7) -0.112(12)
N1C 0.209(11) 0.248(12) 0.042(5) -0.024(7) 0.027(6) -0.155(10)
C64C 0.164(11) 0.238(15) 0.055(6) -0.032(8) 0.033(7) -0.103(11)
C65C 0.133(10) 0.174(12) 0.053(6) -0.021(7) 0.012(6) -0.069(9)
C66D 0.080(9) 0.263(14) 0.137(10) 0.004(11) 0.065(9) -0.032(8)
C66C 0.097(9) 0.191(12) 0.048(5) -0.017(8) -0.004(6) -0.005(8)
C67C 0.100(9) 0.206(13) 0.051(6) -0.012(8) 0.005(6) 0.004(9)
C68C 0.099(8) 0.160(10) 0.064(6) -0.018(6) 0.044(7) -0.013(8)
C69C 0.084(7) 0.106(8) 0.067(5) -0.022(6) 0.032(6) 0.006(6)
C71C 0.029(5) 0.177(9) 0.052(5) -0.025(6) 0.009(5) -0.011(7)
C72C 0.091(8) 0.160(9) 0.061(6) -0.048(6) 0.035(6) -0.039(7)
C73C 0.097(8) 0.172(9) 0.053(5) -0.018(6) 0.029(6) -0.031(8)
N2C 0.071(6) 0.160(8) 0.061(5) -0.014(5) 0.036(5) -0.079(6)
C74C 0.057(7) 0.182(9) 0.069(6) -0.012(6) 0.025(6) -0.029(8)
C75C 0.098(9) 0.189(10) 0.087(7) -0.007(6) 0.053(7) -0.020(8)
C67D 0.097(9) 0.333(16) 0.127(10) -0.018(12) 0.074(9) -0.060(9)
C61D 0.067(7) 0.265(12) 0.076(7) -0.011(10) 0.031(7) -0.046(8)
C62D 0.070(8) 0.262(11) 0.076(8) 0.000(10) 0.030(7) -0.035(8)
C63D 0.041(6) 0.256(10) 0.059(6) 0.019(8) 0.001(5) -0.020(7)
C64D 0.067(7) 0.245(10) 0.068(7) 0.053(8) 0.030(6) 0.002(7)
C65D 0.089(8) 0.265(13) 0.097(8) 0.004(10) 0.060(8) -0.036(8)
C68D 0.080(7) 0.187(12) 0.072(7) -0.056(7) 0.034(6) -0.011(8)
C69D 0.070(6) 0.187(12) 0.049(6) -0.051(7) 0.034(6) -0.003(7)
C71D 0.088(6) 0.231(13) 0.047(6) -0.009(7) 0.030(5) -0.002(8)
C72D 0.081(6) 0.166(11) 0.065(6) 0.000(6) 0.044(5) 0.010(7)
C73D 0.087(7) 0.143(10) 0.039(5) -0.028(6) 0.008(5) -0.007(7)
N2D 0.086(5) 0.119(7) 0.033(4) -0.013(4) 0.032(4) -0.008(5)
C74D 0.087(7) 0.224(13) 0.027(5) -0.010(6) 0.031(5) -0.008(8)
C75D 0.076(6) 0.220(12) 0.040(5) -0.019(7) 0.045(5) 0.003(7)

loop_
_atom_type_symbol
_atom_type_description
_atom_type_scat_dispersion_real
_atom_type_scat_dispersion_imag
_atom_type_scat_source
C C 0.0033 0.0016 'International Tables Vol C Tables 4.2.6.8 and 6.1.1.4'
H H 0.0000 0.0000 'International Tables Vol C Tables 4.2.6.8 and 6.1.1.4'
N N 0.0061 0.0033 'International Tables Vol C Tables 4.2.6.8 and 6.1.1.4'
O O 0.0106 0.0060 'International Tables Vol C Tables 4.2.6.8 and 6.1.1.4'
Cl Cl 0.1484 0.1585 'International Tables Vol C Tables 4.2.6.8 and 6.1.1.4'
Cu Cu 0.3201 1.2651 'International Tables Vol C Tables 4.2.6.8 and 6.1.1.4'

loop_
_geom_angle_atom_site_label_1
_geom_angle_atom_site_label_2
_geom_angle_atom_site_label_3
_geom_angle
_geom_angle_site_symmetry_1
_geom_angle_site_symmetry_3
_geom_angle_publ_flag
N1D Cu1 N2D 178(3) . 3 ?
N1D Cu1 O10 89.7(3) . . ?
N2D Cu1 O10 91(2) 3 . ?
N1D Cu1 N2C 88.6(3) . . ?
N2D Cu1 N2C 90(2) 3 . ?
O10 Cu1 N2C 173.8(5) . . ?
N1D Cu1 O1S 93.3(3) . . ?
N2D Cu1 O1S 89(3) 3 . ?
O10 Cu1 O1S 92.6(5) . . ?
N2C Cu1 O1S 93.4(3) . . ?
O12 Cu2 N1B 174.8(3) . . ?
O12 Cu2 N2A 90.7(3) . . ?
N1B Cu2 N2A 89.6(3) . . ?
O12 Cu2 N1A 90(2) . 3 ?
N1B Cu2 N1A 89(2) . 3 ?
N2A Cu2 N1A 177(2) . 3 ?
O12 Cu2 O2S 95.1(3) . . ?
N1B Cu2 O2S 90.1(3) . . ?
N2A Cu2 O2S 91.2(3) . . ?
N1A Cu2 O2S 92(3) 3 . ?
O4S Cu3 N2B 90.7(4) . . ?
O4S Cu3 O7S 74.6(7) . . ?
N2B Cu3 O7S 95.0(7) . . ?
O4S Cu3 N1C 86.2(4) . . ?
N2B Cu3 N1C 170.8(5) . . ?
O7S Cu3 N1C 92.5(7) . . ?
O4S Cu3 O3S 102.9(5) . . ?
N2B Cu3 O3S 86.3(5) . . ?
O7S Cu3 O3S 177.2(8) . . ?
N1C Cu3 O3S 86.0(5) . . ?
O4S Cu3 O5S 163.0(8) . . ?
N2B Cu3 O5S 85.4(9) . . ?
O7S Cu3 O5S 122.2(10) . . ?
N1C Cu3 O5S 95.1(9) . . ?
O3S Cu3 O5S 60.3(8) . . ?
C1S O1S Cu1 121.4(12) . . ?
O1S C1S N1S 120.3(18) . . ?
C1S N1S C3S 119.6(16) . . ?
C1S N1S C2S 117.2(15) . . ?
C3S N1S C2S 116.2(15) . . ?
C4S O2S Cu2 129.4(15) . . ?
O2S C4S N2S 126(2) . . ?
C4S N2S C6S 122(3) . . ?
C4S N2S C5S 107(2) . . ?
C6S N2S C5S 106(2) . . ?
C7S O3S Cu3 102.0(11) . . ?
O3S C7S N3S 114.1(14) . . ?
C7S N3S C9S 110.8(15) . . ?
C7S N3S C8S 133.7(16) . . ?
C9S N3S C8S 115.4(15) . . ?
C10S O4S Cu3 171.5(11) . . ?
O4S C10S N4S 172.8(15) . . ?
C10S N4S C11S 112.9(14) . . ?
C10S N4S C12S 132.5(16) . . ?
C11S N4S C12S 113.9(16) . . ?
C13S O5S Cu3 112(2) . . ?
O5S C13S N5S 129(2) . . ?
C13S N5S C15S 130(2) . . ?
C13S N5S C14S 112.2(17) . . ?
C15S N5S C14S 114.6(19) . . ?
O10S Cl1S O9S 111.1(12) . . ?
O10S Cl1S O11S 120.2(14) . . ?
O9S Cl1S O11S 101.6(12) . . ?
O10S Cl1S O8S 101.4(10) . . ?
O9S Cl1S O8S 114.2(8) . . ?
O11S Cl1S O8S 108.9(11) . . ?
C19S O7S Cu3 97.9(16) . . ?
O7S C19S C20S 117.4(18) . . ?
C82A O1 C18 121.7(9) . . ?
C93A O2 C21 115.3(8) . . ?
C52A O3 C56 117.7(7) . . ?
C42A O4 C59 116.4(6) . . ?
C32A O5 C94 124.1(8) . . ?
C22A O6 C97 119.7(8) . . ?
C2A O7 C132 120.3(6) . . ?
C12A O8 C135 117.9(6) . . ?
C2A C1A C6A 120.0 . . ?
C2A C1A C11A 117.4(4) . . ?
C6A C1A C11A 122.6(4) . . ?
O7 C2A C1A 115.3(4) . . ?
O7 C2A C3A 124.5(4) . . ?
C1A C2A C3A 120.0 . . ?
C2A C3A C4A 120.0 . . ?
C5A C4A C3A 120.0 . . ?
C5A C4A C67A 125.1(6) . . ?
C3A C4A C67A 114.9(6) . . ?
C10A C5A C6A 119.0(5) . . ?
C10A C5A C4A 121.0(5) . . ?
C6A C5A C4A 120.0 . . ?
C7A C6A C5A 117.8(5) . . ?
C7A C6A C1A 122.2(5) . . ?
C5A C6A C1A 120.0 . . ?
C8A C7A C6A 124.7(7) . . ?
C7A C8A C9A 117.7(8) . . ?
C8A C9A C10A 119.9(8) . . ?
C8A C9A Cl7 118.9(8) . . ?
C10A C9A Cl7 120.2(7) . . ?
C5A C10A C9A 120.4(7) . . ?
C12A C11A C16A 120.0 . . ?
C12A C11A C1A 119.0(4) . . ?
C16A C11A C1A 120.1(4) . . ?
O8 C12A C11A 117.2(4) . . ?
O8 C12A C13A 122.7(4) . . ?
C11A C12A C13A 120.0 . . ?
C14A C13A C12A 120.0 . . ?
C15A C14A C13A 120.0 . . ?
C15A C14A C68A 120.6(5) . . ?
C13A C14A C68A 119.2(5) . . ?
C16A C15A C14A 120.0 . . ?
C16A C15A C20A 119.3(5) . . ?
C14A C15A C20A 120.7(5) . . ?
C15A C16A C11A 120.0 . . ?
C15A C16A C17A 119.6(5) . . ?
C11A C16A C17A 120.4(5) . . ?
C18A C17A C16A 118.6(7) . . ?
C17A C18A C19A 123.8(8) . . ?
C18A C19A C20A 117.8(7) . . ?
C18A C19A Cl8 121.0(8) . . ?
C20A C19A Cl8 120.9(7) . . ?
C19A C20A C15A 120.9(7) . . ?
C22A C21A C26A 120.0 . . ?
C22A C21A C31A 114.8(6) . . ?
C26A C21A C31A 125.1(6) . . ?
O6 C22A C21A 121.7(6) . . ?
O6 C22A C23A 118.1(7) . . ?
C21A C22A C23A 120.0 . . ?
C24A C23A C22A 120.0 . . ?
C23A C24A C25A 120.0 . . ?
C23A C24A C66B 117.2(9) . . ?
C25A C24A C66B 122.8(9) . . ?
C30A C25A C26A 117.3(7) . . ?
C30A C25A C24A 122.7(7) . . ?
C26A C25A C24A 120.0 . . ?
C27A C26A C25A 122.6(7) . . ?
C27A C26A C21A 117.3(7) . . ?
C25A C26A C21A 120.0 . . ?
C26A C27A C28A 121.4(10) . . ?
C29A C28A C27A 114.6(10) . . ?
C30A C29A C28A 124.1(11) . . ?
C30A C29A Cl6 117.3(11) . . ?
C28A C29A Cl6 117.2(11) . . ?
C29A C30A C25A 118.6(10) . . ?
C32A C31A C36A 120.0 . . ?
C32A C31A C21A 117.5(5) . . ?
C36A C31A C21A 122.2(5) . . ?
O5 C32A C33A 119.4(6) . . ?
O5 C32A C31A 120.4(6) . . ?
C33A C32A C31A 120.0 . . ?
C34A C33A C32A 120.0 . . ?
C68B C34A C33A 115.7(7) . . ?
C68B C34A C35A 123.5(6) . . ?
C33A C34A C35A 120.0 . . ?
C40A C35A C34A 121.3(6) . . ?
C40A C35A C36A 118.7(6) . . ?
C34A C35A C36A 120.0 . . ?
C37A C36A C35A 120.2(6) . . ?
C37A C36A C31A 119.8(6) . . ?
C35A C36A C31A 120.0 . . ?
C36A C37A C38A 120.7(8) . . ?
C39A C38A C37A 119.4(8) . . ?
C40A C39A C38A 118.8(9) . . ?
C40A C39A Cl5 119.4(8) . . ?
C38A C39A Cl5 120.6(8) . . ?
C39A C40A C35A 121.8(8) . . ?
C42A C41A C46A 120.0 . . ?
C42A C41A C51A 117.7(4) . . ?
C46A C41A C51A 122.1(4) . . ?
O4 C42A C43A 121.7(4) . . ?
O4 C42A C41A 118.3(4) . . ?
C43A C42A C41A 120.0 . . ?
C44A C43A C42A 120.0 . . ?
C43A C44A C45A 120.0 . . ?
C43A C44A C66C 121.0(7) . . ?
C45A C44A C66C 119.0(7) . . ?
C50A C45A C46A 119.0(6) . . ?
C50A C45A C44A 121.0(6) . . ?
C46A C45A C44A 120.0 . . ?
C45A C46A C41A 120.0 . . ?
C45A C46A C47A 120.4(5) . . ?
C41A C46A C47A 119.6(5) . . ?
C48A C47A C46A 120.2(8) . . ?
C47A C48A C49A 119.5(9) . . ?
C48A C49A C50A 120.6(8) . . ?
C48A C49A Cl4 119.2(8) . . ?
C50A C49A Cl4 119.8(8) . . ?
C45A C50A C49A 120.1(8) . . ?
C52A C51A C56A 120.0 . . ?
C52A C51A C41A 118.1(5) . . ?
C56A C51A C41A 121.8(5) . . ?
O3 C52A C53A 123.2(5) . . ?
O3 C52A C51A 116.6(5) . . ?
C53A C52A C51A 120.0 . . ?
C52A C53A C54A 120.0 . . ?
C69C C54A C53A 121.9(6) . . ?
C69C C54A C55A 118.1(6) . . ?
C53A C54A C55A 120.0 . . ?
C60A C55A C56A 121.2(5) . . ?
C60A C55A C54A 118.7(5) . . ?
C56A C55A C54A 120.0 . . ?
C57A C56A C55A 118.4(5) . . ?
C57A C56A C51A 121.5(5) . . ?
C55A C56A C51A 120.0 . . ?
C58A C57A C56A 121.8(8) . . ?
C57A C58A C59A 120.3(9) . . ?
C60A C59A C58A 118.5(8) . . ?
C60A C59A Cl3 122.3(8) . . ?
C58A C59A Cl3 119.2(8) . . ?
C55A C60A C59A 119.6(8) . . ?
C66A C61A C62A 130.1(6) . . ?
C66A C61A C65A 109.8(6) . . ?
C62A C61A C65A 120.0 . . ?
C61A C62A C63A 120.0 . . ?
C62A C63A N1A 120.0 . . ?
C64A N1A C63A 120.0 . . ?
C64A N1A Cu2 117.4(3) . 3_445 ?
C63A N1A Cu2 122.6(3) . 3_445 ?
N1A C64A C65A 120.0 . . ?
C64A C65A C61A 120.0 . . ?
C67A C66A C61A 168.0(11) . . ?
C66A C67A C4A 176.5(11) . . ?
C69A C68A C14A 170.9(12) . . ?
C68A C69A C71A 175.7(14) . . ?
C72A C71A C75A 120.0 . . ?
C72A C71A C69A 120.0(7) . . ?
C75A C71A C69A 120.0(7) . . ?
C73A C72A C71A 120.0 . . ?
C72A C73A N2A 120.0 . . ?
C74A N2A C73A 120.0 . . ?
C74A N2A Cu2 119.3(4) . . ?
C73A N2A Cu2 120.6(4) . . ?
C75A C74A N2A 120.0 . . ?
C74A C75A C71A 120.0 . . ?
C88A C87A C86A 117.8(9) . . ?
C89A C88A C87A 121.1(11) . . ?
C94A C81A C82A 114.6(7) . . ?
C94A C81A C86A 124.9(7) . . ?
C82A C81A C86A 120.0 . . ?
O1 C82A C83A 116.3(7) . . ?
O1 C82A C81A 123.7(7) . . ?
C83A C82A C81A 120.0 . . ?
C82A C83A C84A 120.0 . . ?
C83A C84A C85A 120.0 . . ?
C83A C84A C67D 116.1(10) . . ?
C85A C84A C67D 123.7(10) . . ?
C90A C85A C84A 121.2(8) . . ?
C90A C85A C86A 118.8(8) . . ?
C84A C85A C86A 120.0 . . ?
C87A C86A C85A 122.4(7) . . ?
C87A C86A C81A 117.0(7) . . ?
C85A C86A C81A 120.0 . . ?
C88A C89A C90A 121.4(11) . . ?
C88A C89A Cl1 112.4(11) . . ?
C90A C89A Cl1 125.9(11) . . ?
C85A C90A C89A 117.3(10) . . ?
C92A C91A C96A 120.0 . . ?
C92A C91A C68D 116.0(7) . . ?
C96A C91A C68D 124.0(7) . . ?
C93A C92A C91A 120.0 . . ?
O2 C93A C92A 126.1(6) . . ?
O2 C93A C94A 113.8(6) . . ?
C92A C93A C94A 120.0 . . ?
C81A C94A C95A 121.0(6) . . ?
C81A C94A C93A 119.0(6) . . ?
C95A C94A C93A 120.0 . . ?
C100 C95A C94A 122.9(6) . . ?
C100 C95A C96A 117.1(6) . . ?
C94A C95A C96A 120.0 . . ?
C95A C96A C91A 120.0 . . ?
C95A C96A C97A 120.6(6) . . ?
C91A C96A C97A 119.4(6) . . ?
C98A C97A C96A 121.0(9) . . ?
C97A C98A C99A 119.0(9) . . ?
C97A C98A Cl2 120.3(8) . . ?
C99A C98A Cl2 120.0(8) . . ?
C100 C99A C98A 118.9(9) . . ?
C99A C100 C95A 122.9(8) . . ?
C62B C61B C65B 120.0 . . ?
C62B C61B C67B 126.2(8) . . ?
C65B C61B C67B 113.1(9) . . ?
C61B C62B C63B 120.0 . . ?
N1B C63B C62B 120.0 . . ?
C63B N1B C64B 120.0 . . ?
C63B N1B Cu2 117.1(4) . . ?
C64B N1B Cu2 122.7(4) . . ?
C65B C64B N1B 120.0 . . ?
C64B C65B C61B 120.0 . . ?
C67B C66B C24A 173.4(18) . . ?
C66B C67B C61B 157(2) . . ?
C72B C71B C75B 120.0 . . ?
C72B C71B C69B 119.8(7) . . ?
C75B C71B C69B 120.2(7) . . ?
C73B C72B C71B 120.0 . . ?
C72B C73B N2B 120.0 . . ?
C73B N2B C74B 120.0 . . ?
C73B N2B Cu3 117.3(4) . . ?
C74B N2B Cu3 122.6(4) . . ?
C75B C74B N2B 120.0 . . ?
C74B C75B C71B 120.0 . . ?
C69B C68B C34A 169.5(17) . . ?
C68B C69B C71B 165.4(17) . . ?
C67C C61C C62C 119.8(7) . . ?
C67C C61C C65C 120.2(7) . . ?
C62C C61C C65C 120.0 . . ?
C63C C62C C61C 120.0 . . ?
C62C C63C N1C 120.0 . . ?
C64C N1C C63C 120.0 . . ?
C64C N1C Cu3 118.3(4) . . ?
C63C N1C Cu3 121.7(4) . . ?
N1C C64C C65C 120.0 . . ?
C64C C65C C61C 120.0 . . ?
C67D C66D C61D 165.8(16) . . ?
C67C C66C C44A 175.7(15) . . ?
C66C C67C C61C 178.8(14) . . ?
C69C C68C C71C 177.5(11) . . ?
C68C C69C C54A 167.9(11) . . ?
C72C C71C C75C 120.0 . . ?
C72C C71C C68C 117.5(7) . . ?
C75C C71C C68C 122.5(8) . . ?
C71C C72C C73C 120.0 . . ?
C72C C73C N2C 120.0 . . ?
C74C N2C C73C 120.0 . . ?
C74C N2C Cu1 123.0(4) . . ?
C73C N2C Cu1 116.9(4) . . ?
C75C C74C N2C 120.0 . . ?
C74C C75C C71C 120.0 . . ?
C66D C67D C84A 174.5(16) . . ?
C62D C61D C65D 120.0 . . ?
C62D C61D C66D 115.5(10) . . ?
C65D C61D C66D 124.5(10) . . ?
C61D C62D C63D 120.0 . . ?
N1D C63D C62D 120.0 . . ?
C63D N1D C64D 120.0 . . ?
C63D N1D Cu1 116.9(4) . . ?
C64D N1D Cu1 122.8(4) . . ?
C65D C64D N1D 120.0 . . ?
C64D C65D C61D 120.0 . . ?
C69D C68D C91A 176.7(16) . . ?
C68D C69D C71D 174.2(14) . . ?
C72D C71D C75D 120.0 . . ?
C72D C71D C69D 119.4(6) . . ?
C75D C71D C69D 120.5(6) . . ?
C71D C72D C73D 120.0 . . ?
C72D C73D N2D 120.0 . . ?
C73D N2D C74D 120.0 . . ?
C73D N2D Cu1 119.3(3) . 3_445 ?
C74D N2D Cu1 120.4(3) . 3_445 ?
C75D C74D N2D 120.0 . . ?
C74D C75D C71D 120.0 . . ?
O1 C18 C19 114.1(14) . . ?
O2 C21 C20 113.7(11) . . ?
O3 C56 C57 111.5(10) . . ?
O4 C59 C58 106.7(8) . . ?
O5 C94 C95 111.9(10) . . ?
O6 C97 C96 116.2(11) . . ?
O7 C132 C133 113.8(9) . . ?
O8 C135 C134 111.4(10) . . ?

loop_
_geom_bond_atom_site_label_1
_geom_bond_atom_site_label_2
_geom_bond_distance
_geom_bond_site_symmetry_2
_geom_bond_publ_flag
Cu1 N1D 1.984(5) . ?
Cu1 N2D 1.992(9) 3 ?
Cu1 O10 1.992(9) . ?
Cu1 N2C 2.011(5) . ?
Cu1 O1S 2.329(9) . ?
Cu2 O12 1.993(6) . ?
Cu2 N1B 2.003(5) . ?
Cu2 N2A 2.018(4) . ?
Cu2 N1A 2.038(6) 3 ?
Cu2 O2S 2.259(8) . ?
Cu3 O4S 1.982(13) . ?
Cu3 N2B 1.990(5) . ?
Cu3 O7S 2.02(2) . ?
Cu3 N1C 2.031(5) . ?
Cu3 O3S 2.042(13) . ?
Cu3 O5S 2.09(3) . ?
O1S C1S 1.144(14) . ?
C1S N1S 1.406(14) . ?
N1S C3S 1.450(14) . ?
N1S C2S 1.508(15) . ?
O2S C4S 1.211(17) . ?
C4S N2S 1.391(18) . ?
N2S C6S 1.470(19) . ?
N2S C5S 1.554(19) . ?
O3S C7S 1.280(12) . ?
C7S N3S 1.368(13) . ?
N3S C9S 1.411(15) . ?
N3S C8S 1.453(14) . ?
O4S C10S 1.177(11) . ?
C10S N4S 1.319(12) . ?
N4S C11S 1.459(14) . ?
N4S C12S 1.476(15) . ?
O5S C13S 1.139(17) . ?
C13S N5S 1.427(15) . ?
N5S C15S 1.439(16) . ?
N5S C14S 1.468(17) . ?
Cl1S O10S 1.443(14) . ?
Cl1S O9S 1.545(12) . ?
Cl1S O11S 1.561(15) . ?
Cl1S O8S 1.676(9) . ?
O7S C19S 1.216(15) . ?
C19S C20S 1.554(17) . ?
Cl1 C89A 1.862(15) . ?
Cl2 C98A 1.704(10) . ?
Cl3 C59A 1.760(10) . ?
Cl4 C49A 1.754(10) . ?
Cl5 C39A 1.696(11) . ?
Cl6 C29A 1.784(15) . ?
Cl7 C9A 1.806(10) . ?
Cl8 C19A 1.705(9) . ?
O1 C82A 1.369(9) . ?
O1 C18 1.417(13) . ?
O2 C93A 1.374(8) . ?
O2 C21 1.457(11) . ?
O3 C52A 1.316(7) . ?
O3 C56 1.440(11) . ?
O4 C42A 1.371(7) . ?
O4 C59 1.421(10) . ?
O5 C32A 1.294(8) . ?
O5 C94 1.418(11) . ?
O6 C22A 1.347(8) . ?
O6 C97 1.435(11) . ?
O7 C2A 1.334(7) . ?
O7 C132 1.433(10) . ?
O8 C12A 1.394(7) . ?
O8 C135 1.468(10) . ?
C1A C2A 1.4100 . ?
C1A C6A 1.4100 . ?
C1A C11A 1.525(5) . ?
C2A C3A 1.4100 . ?
C3A C4A 1.4100 . ?
C4A C5A 1.4100 . ?
C4A C67A 1.447(9) . ?
C5A C10A 1.394(9) . ?
C5A C6A 1.4100 . ?
C6A C7A 1.392(9) . ?
C7A C8A 1.355(10) . ?
C8A C9A 1.396(11) . ?
C9A C10A 1.419(11) . ?
C11A C12A 1.4100 . ?
C11A C16A 1.4100 . ?
C12A C13A 1.4100 . ?
C13A C14A 1.4100 . ?
C14A C15A 1.4100 . ?
C14A C68A 1.449(9) . ?
C15A C16A 1.4100 . ?
C15A C20A 1.418(9) . ?
C16A C17A 1.432(8) . ?
C17A C18A 1.374(10) . ?
C18A C19A 1.388(11) . ?
C19A C20A 1.408(11) . ?
C21A C22A 1.4100 . ?
C21A C26A 1.4100 . ?
C21A C31A 1.506(7) . ?
C22A C23A 1.4100 . ?
C23A C24A 1.4100 . ?
C24A C25A 1.4100 . ?
C24A C66B 1.452(12) . ?
C25A C30A 1.408(12) . ?
C25A C26A 1.4100 . ?
C26A C27A 1.372(11) . ?
C27A C28A 1.421(12) . ?
C28A C29A 1.411(13) . ?
C29A C30A 1.390(14) . ?
C31A C32A 1.4100 . ?
C31A C36A 1.4100 . ?
C32A C33A 1.4100 . ?
C33A C34A 1.4100 . ?
C34A C68B 1.405(10) . ?
C34A C35A 1.4100 . ?
C35A C40A 1.408(10) . ?
C35A C36A 1.4100 . ?
C36A C37A 1.368(9) . ?
C37A C38A 1.424(11) . ?
C38A C39A 1.409(11) . ?
C39A C40A 1.382(11) . ?
C41A C42A 1.4100 . ?
C41A C46A 1.4100 . ?
C41A C51A 1.501(6) . ?
C42A C43A 1.4100 . ?
C43A C44A 1.4100 . ?
C44A C45A 1.4100 . ?
C44A C66C 1.436(10) . ?
C45A C50A 1.387(10) . ?
C45A C46A 1.4100 . ?
C46A C47A 1.415(9) . ?
C47A C48A 1.385(11) . ?
C48A C49A 1.391(11) . ?
C49A C50A 1.420(11) . ?
C51A C52A 1.4100 . ?
C51A C56A 1.4100 . ?
C52A C53A 1.4100 . ?
C53A C54A 1.4100 . ?
C54A C69C 1.398(9) . ?
C54A C55A 1.4100 . ?
C55A C60A 1.397(9) . ?
C55A C56A 1.4100 . ?
C56A C57A 1.391(9) . ?
C57A C58A 1.370(11) . ?
C58A C59A 1.431(11) . ?
C59A C60A 1.413(11) . ?
C61A C66A 1.398(8) . ?
C61A C62A 1.4100 . ?
C61A C65A 1.4100 . ?
C62A C63A 1.4100 . ?
C63A N1A 1.4100 . ?
N1A C64A 1.4100 . ?
N1A Cu2 2.038(4) 3_445 ?
C64A C65A 1.4100 . ?
C66A C67A 1.185(9) . ?
C68A C69A 1.144(9) . ?
C69A C71A 1.448(9) . ?
C71A C72A 1.4100 . ?
C71A C75A 1.4100 . ?
C72A C73A 1.4100 . ?
C73A N2A 1.4100 . ?
N2A C74A 1.4100 . ?
C74A C75A 1.4100 . ?
C87A C88A 1.379(12) . ?
C87A C86A 1.399(11) . ?
C88A C89A 1.378(14) . ?
C81A C94A 1.408(7) . ?
C81A C82A 1.4100 . ?
C81A C86A 1.4100 . ?
C82A C83A 1.4100 . ?
C83A C84A 1.4100 . ?
C84A C85A 1.4100 . ?
C84A C67D 1.488(11) . ?
C85A C90A 1.401(12) . ?
C85A C86A 1.4100 . ?
C89A C90A 1.423(14) . ?
C91A C92A 1.4100 . ?
C91A C96A 1.4100 . ?
C91A C68D 1.435(11) . ?
C92A C93A 1.4100 . ?
C93A C94A 1.4100 . ?
C94A C95A 1.4100 . ?
C95A C100 1.404(10) . ?
C95A C96A 1.4100 . ?
C96A C97A 1.426(10) . ?
C97A C98A 1.384(12) . ?
C98A C99A 1.423(12) . ?
C99A C100 1.402(12) . ?
C61B C62B 1.4100 . ?
C61B C65B 1.4100 . ?
C61B C67B 1.434(11) . ?
C62B C63B 1.4100 . ?
C63B N1B 1.4100 . ?
N1B C64B 1.4100 . ?
C64B C65B 1.4100 . ?
C66B C67B 1.188(12) . ?
C71B C72B 1.4100 . ?
C71B C75B 1.4100 . ?
C71B C69B 1.437(11) . ?
C72B C73B 1.4100 . ?
C73B N2B 1.4100 . ?
N2B C74B 1.4100 . ?
C74B C75B 1.4100 . ?
C68B C69B 1.204(11) . ?
C61C C67C 1.400(10) . ?
C61C C62C 1.4100 . ?
C61C C65C 1.4100 . ?
C62C C63C 1.4100 . ?
C63C N1C 1.4100 . ?
N1C C64C 1.4100 . ?
C64C C65C 1.4100 . ?
C66D C67D 1.211(12) . ?
C66D C61D 1.434(11) . ?
C66C C67C 1.184(11) . ?
C68C C69C 1.229(10) . ?
C68C C71C 1.457(10) . ?
C71C C72C 1.4100 . ?
C71C C75C 1.4100 . ?
C72C C73C 1.4100 . ?
C73C N2C 1.4100 . ?
N2C C74C 1.4100 . ?
C74C C75C 1.4100 . ?
C61D C62D 1.4100 . ?
C61D C65D 1.4100 . ?
C62D C63D 1.4100 . ?
C63D N1D 1.4100 . ?
N1D C64D 1.4100 . ?
C64D C65D 1.4100 . ?
C68D C69D 1.191(11) . ?
C69D C71D 1.425(10) . ?
C71D C72D 1.4100 . ?
C71D C75D 1.4100 . ?
C72D C73D 1.4100 . ?
C73D N2D 1.4100 . ?
N2D C74D 1.4100 . ?
N2D Cu1 1.991(5) 3_445 ?
C74D C75D 1.4100 . ?
C18 C19 1.579(15) . ?
C20 C21 1.521(13) . ?
C56 C57 1.539(12) . ?
C58 C59 1.524(11) . ?
C94 C95 1.554(13) . ?
C96 C97 1.576(14) . ?
C132 C133 1.505(12) . ?
C134 C135 1.548(14) . ?
